data_7048781
loop_
_publ_author_name
'Shi, Ying'
'Liu, Xia'
'Shan, Yuyu'
'Zhang, Xia'
'Kong, Weibo'
'Lu, Yuenan'
'Tan, Zhidan'
'Li, Xiu-Ling'

_publ_section_title
;
 Naked-eye repeatable off-on-off and on-off-on switching luminescence of
 copper(i)-1H-imidazo[4,5-f][1,10]phenanthroline complexes with reversible
 acid-base responses.
;
_journal_issue 7
_journal_name_full 'Dalton transactions (Cambridge, England : 2003)'
_journal_page_first 2430
_journal_page_last 2441
_journal_paper_doi 10.1039/c8dt04538k
_journal_volume 48
_journal_year 2019
_chemical_formula_moiety 'C62 H45 Cu N4 O P2, 2(C H2 Cl2), H2 O0.95, 0.05(O)'
_chemical_formula_sum 'C64 H51 Cl4 Cu N4 O2 P2'
_chemical_formula_weight 1175.36
_space_group_crystal_system triclinic
_space_group_IT_number 2
_space_group_name_Hall '-P 1'
_space_group_name_H-M_alt 'P -1'
_symmetry_space_group_name_Hall '-P 1'
_symmetry_space_group_name_H-M 'P -1'
_atom_sites_solution_hydrogens mixed
_audit_creation_date 2019-01-06
_audit_creation_method
;
Olex2 1.2
(compiled 2018.05.29 svn.r3508 for OlexSys, GUI svn.r5506)
;
_audit_update_record
;
2019-01-06 deposited with the CCDC.
2019-01-15 downloaded from the CCDC.
;
_cell_angle_alpha 65.6720(10)
_cell_angle_beta 72.0060(10)
_cell_angle_gamma 82.8840(10)
_cell_formula_units_Z 2
_cell_length_a 11.7392(4)
_cell_length_b 16.1442(5)
_cell_length_c 16.9695(6)
_cell_measurement_reflns_used 9978
_cell_measurement_temperature 150(2)
_cell_measurement_theta_max 30.22
_cell_measurement_theta_min 2.56
_cell_volume 2787.13(16)
_computing_molecular_graphics 'Olex2 (Dolomanov et al., 2009)'
_computing_publication_material 'Olex2 (Dolomanov et al., 2009)'
_computing_structure_refinement 'ShelXL (Sheldrick, 2015)'
_computing_structure_solution 'olex2.solve (Bourhis et al., 2015)'
_diffrn_ambient_temperature 150.15
_diffrn_measured_fraction_theta_full 0.991
_diffrn_measured_fraction_theta_max 0.875
_diffrn_measurement_device_type 'CCD area detector'
_diffrn_measurement_method 'phi and omega scans'
_diffrn_radiation_monochromator graphite
_diffrn_radiation_type MoK\a
_diffrn_radiation_wavelength 0.71073
_diffrn_reflns_av_R_equivalents 0.0238
_diffrn_reflns_av_unetI/netI 0.0244
_diffrn_reflns_Laue_measured_fraction_full 0.991
_diffrn_reflns_Laue_measured_fraction_max 0.875
_diffrn_reflns_limit_h_max 16
_diffrn_reflns_limit_h_min -15
_diffrn_reflns_limit_k_max 17
_diffrn_reflns_limit_k_min -22
_diffrn_reflns_limit_l_max 23
_diffrn_reflns_limit_l_min -23
_diffrn_reflns_number 43145
_diffrn_reflns_point_group_measured_fraction_full 0.991
_diffrn_reflns_point_group_measured_fraction_max 0.875
_diffrn_reflns_theta_full 25.242
_diffrn_reflns_theta_max 30.258
_diffrn_reflns_theta_min 2.635
_exptl_absorpt_coefficient_mu 0.691
_exptl_absorpt_correction_T_max 0.7460
_exptl_absorpt_correction_T_min 0.6444
_exptl_absorpt_correction_type multi-scan
_exptl_crystal_colour 'orangish yellow'
_exptl_crystal_colour_modifier orangish
_exptl_crystal_colour_primary yellow
_exptl_crystal_density_diffrn 1.401
_exptl_crystal_description block
_exptl_crystal_F_000 1212
_exptl_crystal_preparation Luminescent
_refine_diff_density_max 0.969
_refine_diff_density_min -0.970
_refine_diff_density_rms 0.067
_refine_ls_extinction_method none
_refine_ls_goodness_of_fit_ref 1.061
_refine_ls_hydrogen_treatment mixed
_refine_ls_matrix_type full
_refine_ls_number_parameters 705
_refine_ls_number_reflns 14575
_refine_ls_number_restraints 0
_refine_ls_restrained_S_all 1.061
_refine_ls_R_factor_all 0.0443
_refine_ls_R_factor_gt 0.0386
_refine_ls_shift/su_max 0.001
_refine_ls_shift/su_mean 0.000
_refine_ls_structure_factor_coef Fsqd
_refine_ls_weighting_details 'w=1/[\s^2^(Fo^2^)+(0.0641P)^2^+1.3575P] where P=(Fo^2^+2Fc^2^)/3'
_refine_ls_weighting_scheme calc
_refine_ls_wR_factor_gt 0.1112
_refine_ls_wR_factor_ref 0.1150
_reflns_Friedel_coverage 0.000
_reflns_number_gt 12763
_reflns_number_total 14575
_reflns_threshold_expression 'I > 2\s(I)'
_cod_data_source_file c8dt04538k2.cif
_cod_data_source_block 2b
_cod_depositor_comments 'Adding full bibliography for 7048779--7048781.cif.'
_cod_database_code 7048781
_shelx_shelxl_version_number 2014/7
_shelx_space_group_comment
;
The symmetry employed for this shelxl refinement is uniquely defined
by the following loop, which should always be used as a source of
symmetry information in preference to the above space-group names.
They are only intended as comments.
;
_olex2_refinement_description
;
1. Fixed Uiso
 At 1.2 times of:
  All C(H) groups, All C(H,H) groups
 At 1.5 times of:
  All C(H,H,H) groups
2. Uiso/Uaniso restraints and constraints
Uanis(O01) = Uanis(O01')
3. Others
 Fixed Sof: O01(0.95) O01'(0.05)
4.a Secondary CH2 refined with riding coordinates:
 C01(H01A,H01B), C02(H02A,H02B)
4.b Me refined with riding coordinates:
 C49(H49A,H49B,H49C), C50(H50A,H50B,H50C)
4.c Aromatic/amide H refined with riding coordinates:
 C10(H10), C9(H9), C8(H8), C3(H3), C2(H2), C1(H1), C15(H15), C16(H16),
 C18(H18), C19(H19), C20(H20), C21(H21), C23(H23), C25(H25), C26(H26), C27(H27),
  C28(H28), C29(H29), C31(H31), C32(H32), C33(H33), C34(H34), C35(H35),
 C37(H37), C38(H38), C39(H39), C40(H40), C41(H41), C43(H43), C44(H44), C45(H45),
  C46(H46), C47(H47), C52(H52), C53(H53), C54(H54), C60(H60), C61(H61), C62(H62)
;
_olex2_submission_special_instructions 'No special instructions were received'

loop_
_space_group_symop_operation_xyz
'x, y, z'
'-x, -y, -z'

loop_
_atom_site_label
_atom_site_type_symbol
_atom_site_fract_x
_atom_site_fract_y
_atom_site_fract_z
_atom_site_U_iso_or_equiv
_atom_site_adp_type
_atom_site_occupancy
_atom_site_site_symmetry_order
_atom_site_calc_flag
_atom_site_refinement_flags_posn
_atom_site_refinement_flags_occupancy
_atom_site_disorder_assembly
_atom_site_disorder_group
Cu1 Cu 0.98322(2) 0.24651(2) 0.22649(2) 0.01830(6) Uani 1 1 d . . . .
P1 P 1.11624(3) 0.27313(3) 0.09114(2) 0.01823(8) Uani 1 1 d . . . .
P2 P 0.87166(3) 0.11599(3) 0.29029(2) 0.01714(8) Uani 1 1 d . . . .
N2 N 0.87138(11) 0.34976(9) 0.24533(8) 0.0188(2) Uani 1 1 d . . . .
N1 N 1.04288(11) 0.26221(9) 0.32297(8) 0.0187(2) Uani 1 1 d . . . .
N4 N 0.73750(13) 0.47974(10) 0.47605(10) 0.0272(3) Uani 1 1 d . . . .
N3 N 0.88706(13) 0.40719(10) 0.54115(9) 0.0254(3) Uani 1 1 d . . . .
C10 C 0.78412(14) 0.38937(11) 0.20759(10) 0.0218(3) Uani 1 1 d . . . .
H10 H 0.7804 0.3791 0.1572 0.026 Uiso 1 1 calc R . . .
C01 C 0.7461(3) 0.7743(2) 0.2926(2) 0.0634(7) Uani 1 1 d . . . .
H01A H 0.8225 0.7427 0.2996 0.076 Uiso 1 1 calc R . . .
H01B H 0.6908 0.7300 0.2969 0.076 Uiso 1 1 calc R . . .
C9 C 0.69814(15) 0.44509(12) 0.23843(11) 0.0253(3) Uani 1 1 d . . . .
H9 H 0.6374 0.4718 0.2095 0.030 Uiso 1 1 calc R . . .
C02 C 0.4126(2) 0.69478(19) 0.28518(19) 0.0576(6) Uani 1 1 d . . . .
H02A H 0.3295 0.6874 0.2865 0.069 Uiso 1 1 calc R . . .
H02B H 0.4224 0.6553 0.3453 0.069 Uiso 1 1 calc R . . .
C8 C 0.70194(15) 0.46109(12) 0.31126(11) 0.0251(3) Uani 1 1 d . . . .
H8 H 0.6441 0.4991 0.3330 0.030 Uiso 1 1 calc R . . .
C7 C 0.79296(14) 0.42019(11) 0.35309(10) 0.0210(3) Uani 1 1 d . . . .
C6 C 0.80581(15) 0.42994(11) 0.42971(11) 0.0237(3) Uani 1 1 d . . . .
C5 C 0.89692(14) 0.38615(11) 0.46898(10) 0.0226(3) Uani 1 1 d . . . .
C4 C 0.98306(14) 0.33007(11) 0.43394(10) 0.0201(3) Uani 1 1 d . . . .
C3 C 1.07917(14) 0.28581(11) 0.46824(10) 0.0223(3) Uani 1 1 d . . . .
H3 H 1.0921 0.2932 0.5175 0.027 Uiso 1 1 calc R . . .
C2 C 1.15359(14) 0.23202(11) 0.42968(11) 0.0230(3) Uani 1 1 d . . . .
H2 H 1.2194 0.2024 0.4515 0.028 Uiso 1 1 calc R . . .
C1 C 1.13232(14) 0.22092(11) 0.35802(10) 0.0217(3) Uani 1 1 d . . . .
H1 H 1.1839 0.1822 0.3330 0.026 Uiso 1 1 calc R . . .
C12 C 0.97043(13) 0.31790(10) 0.35903(10) 0.0180(3) Uani 1 1 d . . . .
C11 C 0.87675(13) 0.36463(10) 0.31758(9) 0.0180(3) Uani 1 1 d . . . .
C13 C 0.79104(16) 0.46342(12) 0.54136(11) 0.0254(3) Uani 1 1 d . . . .
C14 C 0.74849(15) 0.50591(12) 0.60697(11) 0.0250(3) Uani 1 1 d . . . .
C15 C 0.79526(17) 0.47852(13) 0.68180(12) 0.0308(4) Uani 1 1 d . . . .
H15 H 0.8535 0.4317 0.6899 0.037 Uiso 1 1 calc R . . .
C16 C 0.75737(17) 0.51878(13) 0.74249(11) 0.0303(4) Uani 1 1 d . . . .
H16 H 0.7892 0.4991 0.7924 0.036 Uiso 1 1 calc R . . .
C17 C 0.67163(15) 0.58918(11) 0.73178(11) 0.0242(3) Uani 1 1 d . . . .
C18 C 0.63402(17) 0.63466(12) 0.79143(11) 0.0289(3) Uani 1 1 d . . . .
H18 H 0.6639 0.6158 0.8422 0.035 Uiso 1 1 calc R . . .
C19 C 0.55495(17) 0.70553(13) 0.77636(12) 0.0315(4) Uani 1 1 d . . . .
H19 H 0.5307 0.7357 0.8165 0.038 Uiso 1 1 calc R . . .
C20 C 0.50971(17) 0.73369(13) 0.70183(13) 0.0323(4) Uani 1 1 d . . . .
H20 H 0.4551 0.7830 0.6918 0.039 Uiso 1 1 calc R . . .
C21 C 0.54348(16) 0.69072(12) 0.64324(12) 0.0291(3) Uani 1 1 d . . . .
H21 H 0.5118 0.7103 0.5932 0.035 Uiso 1 1 calc R . . .
C22 C 0.62505(14) 0.61751(11) 0.65678(11) 0.0230(3) Uani 1 1 d . . . .
C23 C 0.66435(15) 0.57382(12) 0.59589(11) 0.0251(3) Uani 1 1 d . . . .
H23 H 0.6320 0.5918 0.5464 0.030 Uiso 1 1 calc R . . .
C24 C 1.21131(14) 0.37325(11) 0.04513(10) 0.0218(3) Uani 1 1 d . . . .
C25 C 1.33235(15) 0.37686(13) -0.00288(11) 0.0258(3) Uani 1 1 d . . . .
H25 H 1.3703 0.3247 -0.0119 0.031 Uiso 1 1 calc R . . .
C26 C 1.39738(16) 0.45704(13) -0.03749(11) 0.0304(4) Uani 1 1 d . . . .
H26 H 1.4797 0.4593 -0.0699 0.036 Uiso 1 1 calc R . . .
C27 C 1.34255(17) 0.53318(13) -0.02477(11) 0.0321(4) Uani 1 1 d . . . .
H27 H 1.3873 0.5876 -0.0486 0.039 Uiso 1 1 calc R . . .
C28 C 1.22198(17) 0.53042(12) 0.02280(12) 0.0297(4) Uani 1 1 d . . . .
H28 H 1.1842 0.5829 0.0311 0.036 Uiso 1 1 calc R . . .
C29 C 1.15705(15) 0.45039(12) 0.05806(11) 0.0257(3) Uani 1 1 d . . . .
H29 H 1.0750 0.4482 0.0912 0.031 Uiso 1 1 calc R . . .
C30 C 1.21897(14) 0.17982(11) 0.08645(10) 0.0214(3) Uani 1 1 d . . . .
C31 C 1.27484(15) 0.16782(13) 0.00602(12) 0.0285(3) Uani 1 1 d . . . .
H31 H 1.2618 0.2105 -0.0490 0.034 Uiso 1 1 calc R . . .
C32 C 1.34893(17) 0.09409(15) 0.00636(14) 0.0358(4) Uani 1 1 d . . . .
H32 H 1.3873 0.0868 -0.0485 0.043 Uiso 1 1 calc R . . .
C33 C 1.36736(16) 0.03085(14) 0.08643(14) 0.0342(4) Uani 1 1 d . . . .
H33 H 1.4179 -0.0199 0.0864 0.041 Uiso 1 1 calc R . . .
C34 C 1.31197(16) 0.04155(13) 0.16670(13) 0.0311(4) Uani 1 1 d . . . .
H34 H 1.3244 -0.0019 0.2217 0.037 Uiso 1 1 calc R . . .
C35 C 1.23833(15) 0.11595(12) 0.16637(11) 0.0262(3) Uani 1 1 d . . . .
H35 H 1.2008 0.1233 0.2213 0.031 Uiso 1 1 calc R . . .
C36 C 0.76412(13) 0.09383(11) 0.40138(10) 0.0194(3) Uani 1 1 d . . . .
C37 C 0.71444(14) 0.16744(11) 0.42277(10) 0.0221(3) Uani 1 1 d . . . .
H37 H 0.7364 0.2275 0.3798 0.027 Uiso 1 1 calc R . . .
C38 C 0.63291(15) 0.15398(12) 0.50646(11) 0.0267(3) Uani 1 1 d . . . .
H38 H 0.6000 0.2047 0.5206 0.032 Uiso 1 1 calc R . . .
C39 C 0.59979(16) 0.06652(13) 0.56907(11) 0.0304(4) Uani 1 1 d . . . .
H39 H 0.5442 0.0572 0.6262 0.037 Uiso 1 1 calc R . . .
C40 C 0.64779(17) -0.00741(13) 0.54831(12) 0.0336(4) Uani 1 1 d . . . .
H40 H 0.6244 -0.0673 0.5911 0.040 Uiso 1 1 calc R . . .
C41 C 0.72996(16) 0.00579(12) 0.46512(11) 0.0284(3) Uani 1 1 d . . . .
H41 H 0.7631 -0.0451 0.4515 0.034 Uiso 1 1 calc R . . .
C42 C 0.96221(14) 0.01354(11) 0.31405(10) 0.0217(3) Uani 1 1 d . . . .
C43 C 1.02820(15) -0.00207(12) 0.37528(12) 0.0286(3) Uani 1 1 d . . . .
H43 H 1.0236 0.0400 0.4022 0.034 Uiso 1 1 calc R . . .
C44 C 1.09990(16) -0.07832(14) 0.39666(13) 0.0369(4) Uani 1 1 d . . . .
H44 H 1.1442 -0.0885 0.4381 0.044 Uiso 1 1 calc R . . .
C45 C 1.10683(18) -0.13986(15) 0.35725(14) 0.0426(5) Uani 1 1 d . . . .
H45 H 1.1559 -0.1922 0.3719 0.051 Uiso 1 1 calc R . . .
C46 C 1.0425(2) -0.12509(15) 0.29687(14) 0.0424(5) Uani 1 1 d . . . .
H46 H 1.0476 -0.1673 0.2701 0.051 Uiso 1 1 calc R . . .
C47 C 0.96993(18) -0.04853(13) 0.27510(12) 0.0320(4) Uani 1 1 d . . . .
H47 H 0.9258 -0.0388 0.2336 0.038 Uiso 1 1 calc R . . .
C48 C 0.81823(15) 0.16971(12) -0.02470(10) 0.0239(3) Uani 1 1 d . . . .
C49 C 0.88472(19) 0.08602(14) -0.03900(13) 0.0364(4) Uani 1 1 d . . . .
H49A H 0.8264 0.0390 -0.0227 0.055 Uiso 1 1 calc R . . .
H49B H 0.9311 0.1038 -0.1025 0.055 Uiso 1 1 calc R . . .
H49C H 0.9389 0.0621 -0.0009 0.055 Uiso 1 1 calc R . . .
C50 C 0.73004(18) 0.20485(15) -0.08161(12) 0.0374(4) Uani 1 1 d . . . .
H50A H 0.6719 0.1570 -0.0632 0.056 Uiso 1 1 calc R . . .
H50B H 0.6878 0.2579 -0.0726 0.056 Uiso 1 1 calc R . . .
H50C H 0.7740 0.2221 -0.1455 0.056 Uiso 1 1 calc R . . .
C51 C 1.05525(13) 0.29413(11) -0.00240(10) 0.0205(3) Uani 1 1 d . . . .
C52 C 1.08917(16) 0.36484(12) -0.08749(11) 0.0280(3) Uani 1 1 d . . . .
H52 H 1.1485 0.4073 -0.1006 0.034 Uiso 1 1 calc R . . .
C53 C 1.03609(17) 0.37318(13) -0.15323(11) 0.0328(4) Uani 1 1 d . . . .
H53 H 1.0608 0.4208 -0.2114 0.039 Uiso 1 1 calc R . . .
C54 C 0.94767(16) 0.31302(13) -0.13500(11) 0.0284(3) Uani 1 1 d . . . .
H54 H 0.9116 0.3205 -0.1805 0.034 Uiso 1 1 calc R . . .
C55 C 0.91097(14) 0.24155(11) -0.05050(10) 0.0218(3) Uani 1 1 d . . . .
C56 C 0.96836(13) 0.23348(10) 0.01258(9) 0.0190(3) Uani 1 1 d . . . .
C57 C 0.77780(13) 0.10542(10) 0.22621(10) 0.0184(3) Uani 1 1 d . . . .
C58 C 0.82264(13) 0.13560(10) 0.13274(10) 0.0182(3) Uani 1 1 d . . . .
C59 C 0.75519(14) 0.14079(11) 0.07606(10) 0.0211(3) Uani 1 1 d . . . .
C60 C 0.63562(15) 0.11435(12) 0.11671(11) 0.0261(3) Uani 1 1 d . . . .
H60 H 0.5860 0.1184 0.0804 0.031 Uiso 1 1 calc R . . .
C61 C 0.58814(15) 0.08199(12) 0.20994(12) 0.0273(3) Uani 1 1 d . . . .
H61 H 0.5067 0.0632 0.2367 0.033 Uiso 1 1 calc R . . .
C62 C 0.65810(14) 0.07679(11) 0.26451(11) 0.0231(3) Uani 1 1 d . . . .
H62 H 0.6246 0.0537 0.3282 0.028 Uiso 1 1 calc R . . .
Cl1 Cl 0.68346(6) 0.81257(6) 0.38098(4) 0.06370(18) Uani 1 1 d . . . .
Cl2 Cl 0.77264(7) 0.86435(7) 0.18620(5) 0.0743(2) Uani 1 1 d . . . .
Cl3 Cl 0.43576(8) 0.80798(6) 0.26337(6) 0.0758(2) Uani 1 1 d . . . .
Cl4 Cl 0.51248(8) 0.66025(6) 0.20370(6) 0.0789(2) Uani 1 1 d . . . .
O1 O 0.94170(9) 0.16135(7) 0.09630(7) 0.0186(2) Uani 1 1 d . . . .
O01 O 0.94299(16) 0.63812(12) 0.36163(10) 0.0373(3) Uani 0.95 1 d . P A 1
O01' O 1.003(3) 0.688(2) 0.3261(19) 0.0373(3) Uani 0.05 1 d . P B 2
H01C H 0.890(3) 0.601(2) 0.382(2) 0.060(9) Uiso 1 1 d . . C 1
H01D H 0.999(3) 0.627(2) 0.387(2) 0.073(10) Uiso 1 1 d . . D 1

loop_
_atom_site_aniso_label
_atom_site_aniso_U_11
_atom_site_aniso_U_22
_atom_site_aniso_U_33
_atom_site_aniso_U_23
_atom_site_aniso_U_13
_atom_site_aniso_U_12
Cu1 0.01950(10) 0.02166(10) 0.01459(9) -0.00851(7) -0.00356(7) -0.00142(7)
P1 0.01730(17) 0.02257(18) 0.01485(17) -0.00800(14) -0.00291(13) -0.00223(14)
P2 0.01768(17) 0.01974(18) 0.01338(16) -0.00595(13) -0.00386(13) -0.00146(13)
N2 0.0211(6) 0.0204(6) 0.0140(5) -0.0053(5) -0.0052(5) -0.0019(5)
N1 0.0181(6) 0.0209(6) 0.0179(6) -0.0085(5) -0.0044(5) -0.0013(5)
N4 0.0318(7) 0.0328(8) 0.0236(7) -0.0168(6) -0.0130(6) 0.0105(6)
N3 0.0310(7) 0.0300(7) 0.0214(6) -0.0150(6) -0.0118(5) 0.0069(6)
C10 0.0255(7) 0.0250(7) 0.0155(6) -0.0069(6) -0.0082(6) -0.0001(6)
C01 0.0631(16) 0.0678(18) 0.0717(18) -0.0353(15) -0.0357(14) 0.0275(14)
C9 0.0261(8) 0.0307(8) 0.0207(7) -0.0091(6) -0.0118(6) 0.0044(6)
C02 0.0516(14) 0.0597(16) 0.0513(14) -0.0175(12) -0.0071(11) -0.0003(12)
C8 0.0264(8) 0.0301(8) 0.0213(7) -0.0121(6) -0.0101(6) 0.0074(6)
C7 0.0228(7) 0.0236(7) 0.0176(7) -0.0083(6) -0.0078(6) 0.0025(6)
C6 0.0265(8) 0.0274(8) 0.0216(7) -0.0133(6) -0.0102(6) 0.0063(6)
C5 0.0262(7) 0.0272(8) 0.0192(7) -0.0122(6) -0.0105(6) 0.0053(6)
C4 0.0233(7) 0.0220(7) 0.0169(6) -0.0085(6) -0.0076(5) 0.0011(6)
C3 0.0252(7) 0.0256(8) 0.0192(7) -0.0097(6) -0.0097(6) 0.0011(6)
C2 0.0216(7) 0.0256(8) 0.0237(7) -0.0096(6) -0.0101(6) 0.0022(6)
C1 0.0205(7) 0.0242(7) 0.0218(7) -0.0108(6) -0.0064(6) 0.0020(6)
C12 0.0189(6) 0.0194(7) 0.0153(6) -0.0060(5) -0.0047(5) -0.0014(5)
C11 0.0196(6) 0.0195(7) 0.0148(6) -0.0058(5) -0.0054(5) -0.0016(5)
C13 0.0312(8) 0.0286(8) 0.0206(7) -0.0133(6) -0.0108(6) 0.0065(6)
C14 0.0305(8) 0.0283(8) 0.0197(7) -0.0130(6) -0.0088(6) 0.0048(6)
C15 0.0402(10) 0.0339(9) 0.0237(8) -0.0158(7) -0.0154(7) 0.0135(7)
C16 0.0405(10) 0.0342(9) 0.0211(7) -0.0139(7) -0.0143(7) 0.0086(7)
C17 0.0290(8) 0.0248(8) 0.0184(7) -0.0101(6) -0.0039(6) -0.0008(6)
C18 0.0364(9) 0.0311(9) 0.0204(7) -0.0135(7) -0.0049(7) -0.0009(7)
C19 0.0354(9) 0.0313(9) 0.0293(8) -0.0189(7) -0.0013(7) -0.0005(7)
C20 0.0310(9) 0.0306(9) 0.0369(9) -0.0183(8) -0.0069(7) 0.0055(7)
C21 0.0285(8) 0.0302(9) 0.0313(9) -0.0154(7) -0.0098(7) 0.0055(7)
C22 0.0232(7) 0.0246(7) 0.0214(7) -0.0107(6) -0.0047(6) 0.0004(6)
C23 0.0291(8) 0.0284(8) 0.0220(7) -0.0127(6) -0.0107(6) 0.0045(6)
C24 0.0224(7) 0.0273(8) 0.0162(6) -0.0083(6) -0.0046(5) -0.0056(6)
C25 0.0232(7) 0.0368(9) 0.0185(7) -0.0112(6) -0.0046(6) -0.0065(6)
C26 0.0258(8) 0.0434(10) 0.0199(7) -0.0072(7) -0.0060(6) -0.0131(7)
C27 0.0399(10) 0.0336(9) 0.0219(8) -0.0019(7) -0.0138(7) -0.0164(8)
C28 0.0406(10) 0.0241(8) 0.0256(8) -0.0063(6) -0.0140(7) -0.0049(7)
C29 0.0278(8) 0.0271(8) 0.0219(7) -0.0087(6) -0.0064(6) -0.0041(6)
C30 0.0184(7) 0.0265(7) 0.0213(7) -0.0114(6) -0.0049(5) -0.0017(6)
C31 0.0273(8) 0.0365(9) 0.0247(8) -0.0166(7) -0.0062(6) 0.0030(7)
C32 0.0311(9) 0.0463(11) 0.0384(10) -0.0279(9) -0.0081(8) 0.0067(8)
C33 0.0232(8) 0.0354(10) 0.0492(11) -0.0229(9) -0.0106(8) 0.0054(7)
C34 0.0246(8) 0.0317(9) 0.0353(9) -0.0099(7) -0.0111(7) 0.0012(7)
C35 0.0220(7) 0.0314(8) 0.0250(8) -0.0111(7) -0.0063(6) -0.0005(6)
C36 0.0184(6) 0.0240(7) 0.0145(6) -0.0061(5) -0.0045(5) -0.0020(5)
C37 0.0218(7) 0.0244(7) 0.0174(7) -0.0068(6) -0.0033(5) -0.0019(6)
C38 0.0245(8) 0.0326(9) 0.0212(7) -0.0118(6) -0.0031(6) 0.0021(6)
C39 0.0262(8) 0.0390(10) 0.0171(7) -0.0070(7) 0.0007(6) -0.0011(7)
C40 0.0337(9) 0.0290(9) 0.0232(8) -0.0013(7) 0.0012(7) -0.0042(7)
C41 0.0316(8) 0.0235(8) 0.0222(8) -0.0052(6) -0.0014(6) -0.0028(6)
C42 0.0190(7) 0.0239(7) 0.0175(7) -0.0052(6) -0.0034(5) 0.0004(6)
C43 0.0249(8) 0.0310(9) 0.0258(8) -0.0043(7) -0.0101(6) -0.0034(6)
C44 0.0245(8) 0.0410(10) 0.0312(9) 0.0011(8) -0.0108(7) 0.0009(7)
C45 0.0321(10) 0.0390(11) 0.0338(10) -0.0017(8) -0.0020(8) 0.0146(8)
C46 0.0519(12) 0.0373(11) 0.0330(10) -0.0174(8) -0.0076(9) 0.0181(9)
C47 0.0392(10) 0.0319(9) 0.0260(8) -0.0142(7) -0.0113(7) 0.0109(7)
C48 0.0264(8) 0.0296(8) 0.0189(7) -0.0095(6) -0.0095(6) -0.0027(6)
C49 0.0461(11) 0.0373(10) 0.0317(9) -0.0213(8) -0.0078(8) -0.0012(8)
C50 0.0376(10) 0.0519(12) 0.0241(8) -0.0075(8) -0.0177(7) -0.0093(9)
C51 0.0201(7) 0.0245(7) 0.0156(6) -0.0067(6) -0.0042(5) -0.0017(6)
C52 0.0282(8) 0.0301(8) 0.0205(7) -0.0041(6) -0.0051(6) -0.0081(7)
C53 0.0367(9) 0.0353(9) 0.0176(7) 0.0011(7) -0.0085(7) -0.0092(8)
C54 0.0308(8) 0.0345(9) 0.0174(7) -0.0049(6) -0.0104(6) -0.0018(7)
C55 0.0232(7) 0.0257(8) 0.0164(7) -0.0079(6) -0.0063(5) 0.0004(6)
C56 0.0198(7) 0.0219(7) 0.0134(6) -0.0059(5) -0.0037(5) 0.0002(5)
C57 0.0193(7) 0.0190(7) 0.0176(6) -0.0069(5) -0.0067(5) 0.0004(5)
C58 0.0185(6) 0.0180(6) 0.0180(7) -0.0068(5) -0.0053(5) -0.0009(5)
C59 0.0235(7) 0.0213(7) 0.0201(7) -0.0076(6) -0.0086(6) -0.0014(6)
C60 0.0238(8) 0.0301(8) 0.0267(8) -0.0092(7) -0.0118(6) -0.0032(6)
C61 0.0196(7) 0.0335(9) 0.0274(8) -0.0088(7) -0.0071(6) -0.0056(6)
C62 0.0206(7) 0.0256(8) 0.0208(7) -0.0072(6) -0.0044(6) -0.0034(6)
Cl1 0.0529(4) 0.0847(5) 0.0468(3) -0.0251(3) -0.0082(3) 0.0045(3)
Cl2 0.0655(4) 0.1179(7) 0.0481(4) -0.0345(4) -0.0218(3) -0.0098(4)
Cl3 0.0699(5) 0.0644(5) 0.0936(6) -0.0386(4) -0.0173(4) 0.0093(4)
Cl4 0.0848(5) 0.0739(5) 0.0692(5) -0.0359(4) -0.0057(4) 0.0160(4)
O1 0.0177(5) 0.0218(5) 0.0144(5) -0.0046(4) -0.0050(4) -0.0022(4)
O01 0.0430(9) 0.0432(9) 0.0282(7) -0.0132(7) -0.0180(7) 0.0077(7)
O01' 0.0430(9) 0.0432(9) 0.0282(7) -0.0132(7) -0.0180(7) 0.0077(7)

loop_
_atom_type_symbol
_atom_type_description
_atom_type_scat_dispersion_real
_atom_type_scat_dispersion_imag
_atom_type_scat_source
C C 0.0033 0.0016 'International Tables Vol C Tables 4.2.6.8 and 6.1.1.4'
H H 0.0000 0.0000 'International Tables Vol C Tables 4.2.6.8 and 6.1.1.4'
N N 0.0061 0.0033 'International Tables Vol C Tables 4.2.6.8 and 6.1.1.4'
O O 0.0106 0.0060 'International Tables Vol C Tables 4.2.6.8 and 6.1.1.4'
P P 0.1023 0.0942 'International Tables Vol C Tables 4.2.6.8 and 6.1.1.4'
Cl Cl 0.1484 0.1585 'International Tables Vol C Tables 4.2.6.8 and 6.1.1.4'
Cu Cu 0.3201 1.2651 'International Tables Vol C Tables 4.2.6.8 and 6.1.1.4'

loop_
_geom_angle_atom_site_label_1
_geom_angle_atom_site_label_2
_geom_angle_atom_site_label_3
_geom_angle
P1 Cu1 P2 116.275(16)
N2 Cu1 P1 119.14(4)
N2 Cu1 P2 108.23(4)
N2 Cu1 N1 80.70(5)
N1 Cu1 P1 117.13(4)
N1 Cu1 P2 110.09(4)
C24 P1 Cu1 115.52(5)
C24 P1 C51 101.20(7)
C30 P1 Cu1 114.70(5)
C30 P1 C24 105.34(7)
C30 P1 C51 101.48(7)
C51 P1 Cu1 116.66(5)
C36 P2 Cu1 116.19(5)
C36 P2 C57 102.22(7)
C42 P2 Cu1 112.94(5)
C42 P2 C36 101.43(7)
C42 P2 C57 105.76(7)
C57 P2 Cu1 116.55(5)
C10 N2 Cu1 128.12(11)
C10 N2 C11 118.36(13)
C11 N2 Cu1 112.31(10)
C1 N1 Cu1 130.00(11)
C1 N1 C12 117.77(13)
C12 N1 Cu1 111.96(10)
C13 N4 C6 102.55(13)
C13 N3 C5 102.91(13)
N2 C10 C9 123.16(14)
Cl2 C01 Cl1 111.80(16)
C8 C9 C10 119.44(15)
Cl3 C02 Cl4 112.00(15)
C9 C8 C7 119.01(15)
C8 C7 C6 124.63(14)
C8 C7 C11 117.99(14)
C11 C7 C6 117.37(14)
N4 C6 C7 128.74(15)
N4 C6 C5 109.49(14)
C5 C6 C7 121.77(14)
N3 C5 C6 109.05(14)
N3 C5 C4 129.10(14)
C6 C5 C4 121.85(14)
C3 C4 C5 125.12(14)
C3 C4 C12 117.57(14)
C12 C4 C5 117.30(14)
C2 C3 C4 119.18(14)
C3 C2 C1 119.68(14)
N1 C1 C2 123.07(14)
N1 C12 C4 122.64(13)
N1 C12 C11 116.72(13)
C4 C12 C11 120.63(13)
N2 C11 C7 122.04(13)
N2 C11 C12 116.92(13)
C7 C11 C12 121.01(13)
N4 C13 C14 121.64(15)
N3 C13 N4 116.00(14)
N3 C13 C14 122.35(14)
C15 C14 C13 120.48(15)
C23 C14 C13 120.43(14)
C23 C14 C15 119.08(15)
C16 C15 C14 120.82(16)
C15 C16 C17 120.88(15)
C16 C17 C18 122.25(15)
C16 C17 C22 118.70(14)
C18 C17 C22 119.01(15)
C19 C18 C17 120.54(16)
C18 C19 C20 120.26(16)
C21 C20 C19 120.69(17)
C20 C21 C22 120.44(17)
C21 C22 C17 119.04(15)
C21 C22 C23 121.66(15)
C23 C22 C17 119.27(15)
C14 C23 C22 121.25(15)
C25 C24 P1 123.91(13)
C29 C24 P1 116.83(12)
C29 C24 C25 119.25(15)
C26 C25 C24 119.98(17)
C27 C26 C25 120.28(17)
C26 C27 C28 120.25(16)
C29 C28 C27 119.66(17)
C28 C29 C24 120.58(16)
C31 C30 P1 122.42(13)
C35 C30 P1 118.65(12)
C35 C30 C31 118.86(16)
C32 C31 C30 120.32(17)
C31 C32 C33 120.27(17)
C32 C33 C34 120.03(17)
C33 C34 C35 119.78(17)
C34 C35 C30 120.73(16)
C37 C36 P2 118.66(11)
C37 C36 C41 118.92(14)
C41 C36 P2 122.42(12)
C36 C37 C38 120.73(15)
C39 C38 C37 119.85(16)
C38 C39 C40 120.01(15)
C39 C40 C41 120.27(16)
C40 C41 C36 120.22(16)
C43 C42 P2 116.85(13)
C47 C42 P2 124.00(13)
C47 C42 C43 119.14(16)
C44 C43 C42 120.45(18)
C43 C44 C45 119.83(18)
C46 C45 C44 120.18(18)
C45 C46 C47 120.3(2)
C42 C47 C46 120.07(18)
C50 C48 C49 109.42(15)
C55 C48 C49 108.33(14)
C55 C48 C50 111.81(14)
C55 C48 C59 107.20(12)
C59 C48 C49 107.77(14)
C59 C48 C50 112.15(14)
C52 C51 P1 125.60(12)
C52 C51 C56 117.39(14)
C56 C51 P1 117.00(11)
C53 C52 C51 120.02(16)
C54 C53 C52 120.90(15)
C53 C54 C55 120.75(15)
C54 C55 C48 124.92(14)
C56 C55 C48 118.12(14)
C56 C55 C54 116.87(15)
C55 C56 C51 124.00(14)
O1 C56 C51 115.67(13)
O1 C56 C55 120.32(13)
C58 C57 P2 119.03(11)
C58 C57 C62 116.94(13)
C62 C57 P2 123.72(11)
C57 C58 C59 124.15(14)
O1 C58 C57 116.20(13)
O1 C58 C59 119.66(13)
C58 C59 C48 118.40(14)
C60 C59 C48 124.54(14)
C60 C59 C58 116.98(14)
C61 C60 C59 120.63(15)
C62 C61 C60 120.92(15)
C61 C62 C57 120.34(15)
C58 O1 C56 114.83(11)

loop_
_geom_bond_atom_site_label_1
_geom_bond_atom_site_label_2
_geom_bond_distance
Cu1 P1 2.2441(4)
Cu1 P2 2.2925(4)
Cu1 N2 2.0596(13)
Cu1 N1 2.0807(13)
P1 C24 1.8267(16)
P1 C30 1.8218(17)
P1 C51 1.8292(15)
P2 C36 1.8333(15)
P2 C42 1.8188(16)
P2 C57 1.8345(15)
N2 C10 1.332(2)
N2 C11 1.3632(18)
N1 C1 1.337(2)
N1 C12 1.3596(19)
N4 C6 1.371(2)
N4 C13 1.357(2)
N3 C5 1.3689(19)
N3 C13 1.357(2)
C10 C9 1.392(2)
C01 Cl1 1.772(3)
C01 Cl2 1.753(3)
C9 C8 1.377(2)
C02 Cl3 1.748(3)
C02 Cl4 1.752(3)
C8 C7 1.410(2)
C7 C6 1.426(2)
C7 C11 1.413(2)
C6 C5 1.397(2)
C5 C4 1.429(2)
C4 C3 1.409(2)
C4 C12 1.416(2)
C3 C2 1.368(2)
C2 C1 1.397(2)
C12 C11 1.452(2)
C13 C14 1.470(2)
C14 C15 1.420(2)
C14 C23 1.375(2)
C15 C16 1.370(2)
C16 C17 1.413(2)
C17 C18 1.419(2)
C17 C22 1.420(2)
C18 C19 1.371(3)
C19 C20 1.404(3)
C20 C21 1.372(2)
C21 C22 1.414(2)
C22 C23 1.415(2)
C24 C25 1.397(2)
C24 C29 1.395(2)
C25 C26 1.394(2)
C26 C27 1.382(3)
C27 C28 1.392(3)
C28 C29 1.391(2)
C30 C31 1.401(2)
C30 C35 1.391(2)
C31 C32 1.384(3)
C32 C33 1.385(3)
C33 C34 1.388(3)
C34 C35 1.389(2)
C36 C37 1.392(2)
C36 C41 1.399(2)
C37 C38 1.392(2)
C38 C39 1.385(3)
C39 C40 1.387(3)
C40 C41 1.389(2)
C42 C43 1.406(2)
C42 C47 1.391(2)
C43 C44 1.385(3)
C44 C45 1.391(3)
C45 C46 1.382(3)
C46 C47 1.395(3)
C48 C49 1.545(3)
C48 C50 1.532(2)
C48 C55 1.524(2)
C48 C59 1.528(2)
C51 C52 1.395(2)
C51 C56 1.395(2)
C52 C53 1.391(2)
C53 C54 1.386(3)
C54 C55 1.397(2)
C55 C56 1.388(2)
C56 O1 1.3874(17)
C57 C58 1.393(2)
C57 C62 1.400(2)
C58 C59 1.395(2)
C58 O1 1.3809(17)
C59 C60 1.391(2)
C60 C61 1.390(2)
C61 C62 1.388(2)
